data_7224303
loop_
_publ_author_name
'B\"oserle, Ji\<r\'i'
'Alonso, Mercedes'
'Jambor, Roman'
'R\%u\<zi\<cka, Ale\<s'
'Dost\'al, Libor'

_publ_section_title
;
 Synthesis and reactivity of a germylene stabilized by a boraguanidinate
 ligand
;
_journal_issue 23
_journal_name_full 'RSC Adv.'
_journal_page_first 19377
_journal_paper_doi 10.1039/C6RA01187J
_journal_volume 6
_journal_year 2016
_chemical_formula_moiety 'C22 H32 B Ge I2 N3'
_chemical_formula_sum 'C22 H32 B Ge I2 N3'
_chemical_formula_weight 675.71
_chemical_name_systematic
; 
 ? 
;
_space_group_IT_number 14
_symmetry_cell_setting monoclinic
_symmetry_space_group_name_Hall '-P 2ybc'
_symmetry_space_group_name_H-M 'P 1 21/c 1'
_atom_sites_solution_hydrogens geom
_atom_sites_solution_primary direct
_atom_sites_solution_secondary difmap
_audit_creation_method SHELXL-97
_audit_update_record
;
2015-07-20 deposited with the CCDC.
2016-02-05 downloaded from the CCDC.
;
_cell_angle_alpha 90
_cell_angle_beta 94.762(7)
_cell_angle_gamma 90
_cell_formula_units_Z 4
_cell_length_a 14.7200(9)
_cell_length_b 8.2140(7)
_cell_length_c 21.3591(15)
_cell_measurement_reflns_used 24417
_cell_measurement_temperature 150(1)
_cell_measurement_theta_max 27.5
_cell_measurement_theta_min 1
_cell_volume 2573.6(3)
_computing_cell_refinement 'COLLECT and DENZO'
_computing_data_collection 'COLLECT (Hooft, 1998) and DENZO (Otwinowski & Minor, 1997)'
_computing_data_reduction 'COLLECT and DENZO'
_computing_molecular_graphics 'PLATON (Spek, 2003)'
_computing_publication_material 'SHELXL-97 (Sheldrick, 2008)'
_computing_structure_refinement 'SHELXL-97 (Sheldrick, 2008)'
_computing_structure_solution 'SIR92 (Altomare et al., 1994)'
_diffrn_ambient_temperature 150(1)
_diffrn_detector_area_resol_mean 9.091
_diffrn_measured_fraction_theta_full 0.980
_diffrn_measured_fraction_theta_max 0.980
_diffrn_measurement_device_type 'Bruker Nonius KappaCCD area detector'
_diffrn_measurement_method '\f and \w scans to fill the Ewald sphere'
_diffrn_radiation_monochromator graphite
_diffrn_radiation_source 'fine-focus sealed tube'
_diffrn_radiation_type MoK\a
_diffrn_radiation_wavelength 0.71073
_diffrn_reflns_av_R_equivalents 0.0366
_diffrn_reflns_av_sigmaI/netI 0.0282
_diffrn_reflns_limit_h_max 19
_diffrn_reflns_limit_h_min -19
_diffrn_reflns_limit_k_max 10
_diffrn_reflns_limit_k_min -10
_diffrn_reflns_limit_l_max 25
_diffrn_reflns_limit_l_min -27
_diffrn_reflns_number 24377
_diffrn_reflns_theta_full 27.48
_diffrn_reflns_theta_max 27.48
_diffrn_reflns_theta_min 2.27
_diffrn_standards_number 0
_exptl_absorpt_coefficient_mu 3.602
_exptl_absorpt_correction_T_max 0.684
_exptl_absorpt_correction_T_min 0.557
_exptl_absorpt_correction_type integration
_exptl_absorpt_process_details
;
Gaussian integration (Coppens, 1970)
;
_exptl_crystal_colour yellow
_exptl_crystal_density_diffrn 1.744
_exptl_crystal_density_method 'not measured'
_exptl_crystal_description block
_exptl_crystal_F_000 1312
_exptl_crystal_size_max 0.23
_exptl_crystal_size_mid 0.16
_exptl_crystal_size_min 0.14
_refine_diff_density_max 1.444
_refine_diff_density_min -0.897
_refine_diff_density_rms 0.114
_refine_ls_extinction_method none
_refine_ls_goodness_of_fit_ref 1.117
_refine_ls_hydrogen_treatment constr
_refine_ls_matrix_type full
_refine_ls_number_parameters 262
_refine_ls_number_reflns 5786
_refine_ls_number_restraints 0
_refine_ls_restrained_S_all 1.117
_refine_ls_R_factor_all 0.0421
_refine_ls_R_factor_gt 0.0313
_refine_ls_shift/su_max 0.001
_refine_ls_shift/su_mean 0.000
_refine_ls_structure_factor_coef Fsqd
_refine_ls_weighting_details 'calc w=1/[\s^2^(Fo^2^)+(0.0187P)^2^+6.1684P] where P=(Fo^2^+2Fc^2^)/3'
_refine_ls_weighting_scheme calc
_refine_ls_wR_factor_gt 0.0615
_refine_ls_wR_factor_ref 0.0663
_reflns_number_gt 4971
_reflns_number_total 5786
_reflns_threshold_expression >2sigma(I)
_cod_data_source_file c6ra01187j2.cif
_cod_data_source_block shelxl
_cod_original_sg_symbol_H-M 'P 21/c'
_cod_database_code 7224303

loop_
_symmetry_equiv_pos_as_xyz
'x, y, z'
'-x, y+1/2, -z+1/2'
'-x, -y, -z'
'x, -y-1/2, z-1/2'

loop_
_atom_site_label
_atom_site_type_symbol
_atom_site_fract_x
_atom_site_fract_y
_atom_site_fract_z
_atom_site_U_iso_or_equiv
_atom_site_adp_type
_atom_site_occupancy
_atom_site_symmetry_multiplicity
_atom_site_calc_flag
_atom_site_refinement_flags
I1 I 0.132410(16) 0.48262(3) 0.471111(11) 0.03174(7) Uani 1 1 d .
I2 I 0.275705(16) 0.07220(3) 0.456668(11) 0.02819(7) Uani 1 1 d .
Ge1 Ge 0.23006(2) 0.28143(5) 0.533855(15) 0.01898(8) Uani 1 1 d .
C6 C 0.4834(2) 0.2829(4) 0.59093(15) 0.0200(7) Uani 1 1 d .
B1 B 0.2701(2) 0.2763(5) 0.64252(17) 0.0177(7) Uani 1 1 d .
C9 C 0.0961(2) 0.1890(4) 0.62289(15) 0.0203(7) Uani 1 1 d .
C2 C 0.4305(2) 0.5640(4) 0.58193(15) 0.0208(7) Uani 1 1 d .
C3 C 0.5204(2) 0.6137(5) 0.57926(16) 0.0258(8) Uani 1 1 d .
H3 H 0.5329 0.7240 0.5750 0.031 Uiso 1 1 d R
C21 C 0.1796(3) 0.1988(5) 0.78148(18) 0.0348(9) Uani 1 1 d .
H21A H 0.1767 0.3141 0.7884 0.042 Uiso 1 1 d R
H21B H 0.1763 0.1426 0.8206 0.042 Uiso 1 1 d R
H21C H 0.1295 0.1662 0.7526 0.042 Uiso 1 1 d R
C20 C 0.2697(3) 0.1574(5) 0.75380(17) 0.0308(8) Uani 1 1 d .
H20 H 0.3168 0.1601 0.7890 0.037 Uiso 1 1 d R
C7 C 0.3546(3) 0.6869(4) 0.57888(19) 0.0307(8) Uani 1 1 d .
H7A H 0.3800 0.7946 0.5791 0.037 Uiso 1 1 d R
H7B H 0.3197 0.6738 0.6146 0.037 Uiso 1 1 d R
H7C H 0.3158 0.6710 0.5410 0.037 Uiso 1 1 d R
N1 N 0.32020(17) 0.3474(3) 0.59209(12) 0.0167(5) Uani 1 1 d .
C5 C 0.5729(2) 0.3394(5) 0.58923(16) 0.0260(8) Uani 1 1 d .
H5 H 0.6207 0.2651 0.5925 0.031 Uiso 1 1 d R
C4 C 0.5917(2) 0.5041(5) 0.58284(17) 0.0293(8) Uani 1 1 d .
H4 H 0.6513 0.5401 0.5809 0.035 Uiso 1 1 d R
C22 C 0.2686(3) -0.0154(5) 0.7295(2) 0.0420(10) Uani 1 1 d .
H22A H 0.2176 -0.0287 0.6989 0.050 Uiso 1 1 d R
H22B H 0.2631 -0.0899 0.7636 0.050 Uiso 1 1 d R
H22C H 0.3241 -0.0373 0.7104 0.050 Uiso 1 1 d R
C12 C -0.0789(3) 0.1371(6) 0.6568(2) 0.0418(10) Uani 1 1 d .
H12 H -0.1372 0.1191 0.6691 0.050 Uiso 1 1 d R
N2 N 0.18780(18) 0.2093(4) 0.60766(12) 0.0196(6) Uani 1 1 d .
C19 C 0.4584(2) 0.3183(6) 0.75410(18) 0.0351(9) Uani 1 1 d .
H19A H 0.4516 0.2592 0.7922 0.042 Uiso 1 1 d R
H19B H 0.5035 0.4019 0.7619 0.042 Uiso 1 1 d R
H19C H 0.4773 0.2452 0.7226 0.042 Uiso 1 1 d R
C11 C -0.0345(3) 0.0153(6) 0.6280(2) 0.0391(10) Uani 1 1 d .
H11 H -0.0631 -0.0847 0.6206 0.047 Uiso 1 1 d R
N3 N 0.29840(18) 0.2749(4) 0.70695(12) 0.0209(6) Uani 1 1 d .
C13 C -0.0377(3) 0.2868(6) 0.66757(19) 0.0365(10) Uani 1 1 d .
H13 H -0.0690 0.3690 0.6866 0.044 Uiso 1 1 d R
C15 C 0.0989(3) -0.0942(5) 0.5758(2) 0.0389(10) Uani 1 1 d .
H15A H 0.0929 -0.0724 0.5315 0.047 Uiso 1 1 d R
H15B H 0.0703 -0.1963 0.5838 0.047 Uiso 1 1 d R
H15C H 0.1623 -0.0992 0.5903 0.047 Uiso 1 1 d R
C1 C 0.4125(2) 0.3977(4) 0.58806(14) 0.0170(6) Uani 1 1 d .
C14 C 0.0503(2) 0.3166(5) 0.65029(16) 0.0257(8) Uani 1 1 d .
C17 C 0.3677(2) 0.3957(5) 0.73092(16) 0.0265(8) Uani 1 1 d .
H17 H 0.3799 0.4640 0.6950 0.032 Uiso 1 1 d R
C8 C 0.4657(2) 0.1052(4) 0.59583(18) 0.0281(8) Uani 1 1 d .
H8A H 0.4371 0.0662 0.5567 0.034 Uiso 1 1 d R
H8B H 0.4265 0.0853 0.6287 0.034 Uiso 1 1 d R
H8C H 0.5225 0.0493 0.6052 0.034 Uiso 1 1 d R
C16 C 0.0923(3) 0.4816(5) 0.66129(18) 0.0322(9) Uani 1 1 d .
H16A H 0.0458 0.5578 0.6706 0.039 Uiso 1 1 d R
H16B H 0.1195 0.5159 0.6241 0.039 Uiso 1 1 d R
H16C H 0.1381 0.4771 0.6959 0.039 Uiso 1 1 d R
C10 C 0.0532(2) 0.0392(5) 0.60996(17) 0.0270(8) Uani 1 1 d .
C18 C 0.3330(3) 0.5092(5) 0.77961(19) 0.0354(9) Uani 1 1 d .
H18A H 0.2763 0.5565 0.7634 0.042 Uiso 1 1 d R
H18B H 0.3769 0.5940 0.7891 0.042 Uiso 1 1 d R
H18C H 0.3240 0.4492 0.8172 0.042 Uiso 1 1 d R

loop_
_atom_site_aniso_label
_atom_site_aniso_U_11
_atom_site_aniso_U_22
_atom_site_aniso_U_33
_atom_site_aniso_U_23
_atom_site_aniso_U_13
_atom_site_aniso_U_12
I1 0.02801(12) 0.04144(16) 0.02503(13) 0.00330(10) -0.00217(9) 0.01272(11)
I2 0.02997(12) 0.03310(14) 0.02158(12) -0.00850(10) 0.00257(9) 0.00170(10)
Ge1 0.01648(16) 0.0248(2) 0.01563(16) -0.00063(14) 0.00103(12) -0.00104(14)
C6 0.0184(15) 0.0237(18) 0.0175(15) -0.0006(13) 0.0003(12) -0.0003(13)
B1 0.0151(16) 0.0191(19) 0.0189(17) -0.0001(14) 0.0013(13) 0.0009(14)
C9 0.0169(15) 0.0235(19) 0.0207(16) 0.0043(14) 0.0028(12) -0.0015(13)
C2 0.0258(17) 0.0199(18) 0.0168(15) -0.0004(13) 0.0027(12) -0.0052(14)
C3 0.0284(18) 0.0249(19) 0.0249(18) 0.0012(15) 0.0065(14) -0.0094(15)
C21 0.037(2) 0.043(3) 0.0255(19) 0.0080(17) 0.0095(16) -0.0057(18)
C20 0.0330(19) 0.037(2) 0.0227(18) 0.0112(16) 0.0042(14) -0.0019(17)
C7 0.034(2) 0.0159(19) 0.042(2) 0.0023(16) 0.0043(16) 0.0000(15)
N1 0.0144(12) 0.0207(15) 0.0146(12) -0.0002(11) -0.0005(9) -0.0029(11)
C5 0.0189(16) 0.034(2) 0.0260(18) -0.0019(15) 0.0060(13) 0.0034(15)
C4 0.0254(18) 0.037(2) 0.0248(18) -0.0066(16) 0.0011(14) -0.0059(16)
C22 0.049(3) 0.031(2) 0.047(3) 0.012(2) 0.008(2) 0.000(2)
C12 0.0241(19) 0.058(3) 0.044(2) 0.006(2) 0.0097(17) -0.005(2)
N2 0.0171(13) 0.0261(16) 0.0157(13) 0.0013(11) 0.0020(10) -0.0029(11)
C19 0.0243(18) 0.050(3) 0.030(2) -0.0021(18) -0.0050(14) -0.0007(18)
C11 0.0249(19) 0.048(3) 0.044(2) 0.004(2) 0.0029(17) -0.0143(18)
N3 0.0212(13) 0.0254(16) 0.0162(13) 0.0013(12) 0.0025(10) -0.0026(12)
C13 0.0277(19) 0.048(3) 0.036(2) 0.0044(19) 0.0111(16) 0.0117(18)
C15 0.039(2) 0.029(2) 0.049(3) -0.0071(19) 0.0078(18) -0.0112(18)
C1 0.0145(14) 0.0249(18) 0.0119(14) -0.0003(12) 0.0023(11) -0.0029(13)
C14 0.0233(17) 0.033(2) 0.0209(17) 0.0047(15) 0.0037(13) 0.0032(15)
C17 0.0264(18) 0.033(2) 0.0199(17) -0.0049(15) 0.0023(13) -0.0072(15)
C8 0.0284(18) 0.021(2) 0.034(2) 0.0006(15) -0.0015(15) 0.0037(15)
C16 0.037(2) 0.030(2) 0.030(2) -0.0002(16) 0.0072(16) 0.0065(17)
C10 0.0208(17) 0.032(2) 0.0277(19) 0.0036(15) -0.0001(14) -0.0044(15)
C18 0.033(2) 0.042(2) 0.032(2) -0.0100(18) 0.0061(16) -0.0093(18)

loop_
_atom_type_symbol
_atom_type_description
_atom_type_scat_dispersion_real
_atom_type_scat_dispersion_imag
_atom_type_scat_source
C C 0.0033 0.0016 'International Tables Vol C Tables 4.2.6.8 and 6.1.1.4'
H H 0.0000 0.0000 'International Tables Vol C Tables 4.2.6.8 and 6.1.1.4'
B B 0.0013 0.0007 'International Tables Vol C Tables 4.2.6.8 and 6.1.1.4'
N N 0.0061 0.0033 'International Tables Vol C Tables 4.2.6.8 and 6.1.1.4'
I I -0.4742 1.8119 'International Tables Vol C Tables 4.2.6.8 and 6.1.1.4'
Ge Ge 0.1547 1.8001 'International Tables Vol C Tables 4.2.6.8 and 6.1.1.4'

loop_
_exptl_crystal_face_index_h
_exptl_crystal_face_index_k
_exptl_crystal_face_index_l
_exptl_crystal_face_perp_dist
-1 0 0 0.112
1 0 0 0.095
0 0 -1 0.069
0 0 1 0.067
0 -1 0 0.078
0 1 0 0.057
1 1 0 0.081
-1 -1 0 0.110
0 -1 1 0.071
0 1 -1 0.065
0 -1 -1 0.079
0 1 1 0.059
1 0 -1 0.080
-1 0 1 0.104

loop_
_geom_angle_atom_site_label_1
_geom_angle_atom_site_label_2
_geom_angle_atom_site_label_3
_geom_angle
N1 Ge1 N2 77.88(11)
N1 Ge1 B1 38.94(12)
N2 Ge1 B1 38.94(12)
N1 Ge1 I1 121.44(9)
N2 Ge1 I1 116.81(9)
B1 Ge1 I1 128.82(9)
N1 Ge1 I2 115.58(8)
N2 Ge1 I2 118.03(9)
B1 Ge1 I2 125.31(9)
I1 Ge1 I2 105.854(15)
C5 C6 C1 118.3(3)
C5 C6 C8 119.8(3)
C1 C6 C8 121.9(3)
N3 B1 N1 126.4(3)
N3 B1 N2 131.0(3)
N1 B1 N2 102.6(3)
N3 B1 Ge1 177.3(3)
N1 B1 Ge1 51.00(15)
N2 B1 Ge1 51.62(15)
C10 C9 C14 121.1(3)
C10 C9 N2 118.6(3)
C14 C9 N2 120.4(3)
C3 C2 C1 118.6(3)
C3 C2 C7 120.5(3)
C1 C2 C7 120.9(3)
C4 C3 C2 121.9(4)
C4 C3 H3 118.9
C2 C3 H3 119.2
C20 C21 H21A 109.2
C20 C21 H21B 109.7
H21A C21 H21B 109.5
C20 C21 H21C 109.5
H21A C21 H21C 109.5
H21B C21 H21C 109.5
N3 C20 C22 112.1(3)
N3 C20 C21 114.9(3)
C22 C20 C21 110.9(3)
N3 C20 H20 106.3
C22 C20 H20 105.7
C21 C20 H20 106.1
C2 C7 H7A 109.4
C2 C7 H7B 109.6
H7A C7 H7B 109.5
C2 C7 H7C 109.5
H7A C7 H7C 109.5
H7B C7 H7C 109.5
C1 N1 B1 133.9(3)
C1 N1 Ge1 133.3(2)
B1 N1 Ge1 90.06(19)
C4 C5 C6 121.4(3)
C4 C5 H5 119.3
C6 C5 H5 119.2
C3 C4 C5 118.8(3)
C3 C4 H4 120.4
C5 C4 H4 120.7
C20 C22 H22A 109.0
C20 C22 H22B 109.7
H22A C22 H22B 109.5
C20 C22 H22C 109.7
H22A C22 H22C 109.5
H22B C22 H22C 109.5
C11 C12 C13 120.4(4)
C11 C12 H12 119.8
C13 C12 H12 119.8
C9 N2 B1 133.1(3)
C9 N2 Ge1 128.9(2)
B1 N2 Ge1 89.45(19)
C17 C19 H19A 109.7
C17 C19 H19B 109.5
H19A C19 H19B 109.5
C17 C19 H19C 109.3
H19A C19 H19C 109.5
H19B C19 H19C 109.5
C12 C11 C10 120.7(4)
C12 C11 H11 119.6
C10 C11 H11 119.7
B1 N3 C20 126.2(3)
B1 N3 C17 118.2(3)
C20 N3 C17 115.5(3)
C12 C13 C14 121.0(4)
C12 C13 H13 119.6
C14 C13 H13 119.4
C10 C15 H15A 109.5
C10 C15 H15B 109.2
H15A C15 H15B 109.5
C10 C15 H15C 109.7
H15A C15 H15C 109.5
H15B C15 H15C 109.5
C2 C1 C6 120.9(3)
C2 C1 N1 118.4(3)
C6 C1 N1 120.7(3)
C13 C14 C9 117.9(4)
C13 C14 C16 119.7(3)
C9 C14 C16 122.4(3)
N3 C17 C18 112.8(3)
N3 C17 C19 113.1(3)
C18 C17 C19 111.7(3)
N3 C17 H17 106.1
C18 C17 H17 106.2
C19 C17 H17 106.3
C6 C8 H8A 109.4
C6 C8 H8B 109.7
H8A C8 H8B 109.5
C6 C8 H8C 109.2
H8A C8 H8C 109.5
H8B C8 H8C 109.5
C14 C16 H16A 109.3
C14 C16 H16B 109.3
H16A C16 H16B 109.5
C14 C16 H16C 109.9
H16A C16 H16C 109.5
H16B C16 H16C 109.5
C11 C10 C9 118.9(4)
C11 C10 C15 119.5(4)
C9 C10 C15 121.5(3)
C17 C18 H18A 109.5
C17 C18 H18B 109.4
H18A C18 H18B 109.5
C17 C18 H18C 109.6
H18A C18 H18C 109.5
H18B C18 H18C 109.5

loop_
_geom_bond_atom_site_label_1
_geom_bond_atom_site_label_2
_geom_bond_distance
I1 Ge1 2.5047(5)
I2 Ge1 2.5113(5)
Ge1 N1 1.824(3)
Ge1 N2 1.840(3)
Ge1 B1 2.347(4)
C6 C5 1.400(5)
C6 C1 1.404(5)
C6 C8 1.488(5)
B1 N3 1.404(4)
B1 N1 1.475(4)
B1 N2 1.475(4)
C9 C10 1.400(5)
C9 C14 1.400(5)
C9 N2 1.425(4)
C2 C3 1.390(5)
C2 C1 1.400(5)
C2 C7 1.503(5)
C3 C4 1.381(5)
C3 H3 0.9300
C21 C20 1.534(5)
C21 H21A 0.9600
C21 H21B 0.9600
C21 H21C 0.9600
C20 N3 1.478(4)
C20 C22 1.511(6)
C20 H20 0.9801
C7 H7A 0.9601
C7 H7B 0.9600
C7 H7C 0.9601
N1 C1 1.429(4)
C5 C4 1.390(6)
C5 H5 0.9300
C4 H4 0.9300
C22 H22A 0.9599
C22 H22B 0.9600
C22 H22C 0.9598
C12 C11 1.370(6)
C12 C13 1.381(6)
C12 H12 0.9300
C19 C17 1.524(5)
C19 H19A 0.9600
C19 H19B 0.9600
C19 H19C 0.9599
C11 C10 1.391(5)
C11 H11 0.9300
N3 C17 1.483(4)
C13 C14 1.398(5)
C13 H13 0.9299
C15 C10 1.505(6)
C15 H15A 0.9600
C15 H15B 0.9600
C15 H15C 0.9600
C14 C16 1.500(6)
C17 C18 1.516(5)
C17 H17 0.9800
C8 H8A 0.9600
C8 H8B 0.9600
C8 H8C 0.9600
C16 H16A 0.9601
C16 H16B 0.9599
C16 H16C 0.9600
C18 H18A 0.9600
C18 H18B 0.9600
C18 H18C 0.9599
